data_7111447
loop_
_publ_author_name
'Galet, Ana'
'Mu&#xFFFD;oz, M. Carmen'
'Mart&#xFFFD;nez, V&#xFFFD;ctor'
'Real, Jos&#xFFFD; Antonio'

_publ_section_title
;
 Supramolecular isomerism in spin crossover networks with aurophilic
 interactions
;
_journal_issue 20
_journal_name_full 'Chemical Communications'
_journal_page_first 2268
_journal_page_last 2269
_journal_paper_doi 10.1039/b409974e
_journal_year 2004
_chemical_formula_sum 'C48 H28 Au6 Fe3 N24 O2'
_chemical_formula_weight 2322.2
_chemical_name_systematic
;
?
;
_space_group_IT_number 147
_symmetry_cell_setting trigonal
_symmetry_space_group_name_Hall '-P 3'
_symmetry_space_group_name_H-M 'P -3'
_atom_sites_solution_hydrogens geom
_atom_sites_solution_primary direct
_atom_sites_solution_secondary difmap
_audit_creation_method SHELXL-97
_cell_angle_alpha 90.00
_cell_angle_beta 90.00
_cell_angle_gamma 120.00
_cell_formula_units_Z 1
_cell_length_a 15.6730(9)
_cell_length_b 15.6730(9)
_cell_length_c 6.9500(7)
_cell_measurement_reflns_used 25
_cell_measurement_temperature 120(2)
_cell_measurement_theta_max 20
_cell_measurement_theta_min 12
_cell_volume 1478.49(19)
_computing_structure_refinement 'SHELXL-97 (Sheldrick, 1997)'
_diffrn_ambient_temperature 120(2)
_diffrn_measured_fraction_theta_full 0.994
_diffrn_measured_fraction_theta_max 0.994
_diffrn_radiation_monochromator graphite
_diffrn_radiation_source 'fine-focus sealed tube'
_diffrn_radiation_type MoK\a
_diffrn_radiation_wavelength 0.71073
_diffrn_reflns_av_R_equivalents 0.1197
_diffrn_reflns_av_sigmaI/netI 0.1796
_diffrn_reflns_limit_h_max 20
_diffrn_reflns_limit_h_min -20
_diffrn_reflns_limit_k_max 17
_diffrn_reflns_limit_k_min -17
_diffrn_reflns_limit_l_max 9
_diffrn_reflns_limit_l_min -8
_diffrn_reflns_number 4008
_diffrn_reflns_theta_full 27.49
_diffrn_reflns_theta_max 27.49
_diffrn_reflns_theta_min 2.93
_exptl_absorpt_coefficient_mu 15.595
_exptl_absorpt_correction_type none
_exptl_crystal_colour red
_exptl_crystal_density_diffrn 2.613
_exptl_crystal_density_method 'not measured'
_exptl_crystal_description needles
_exptl_crystal_F_000 1052
_exptl_crystal_size_max 0.10
_exptl_crystal_size_mid 0.02
_exptl_crystal_size_min 0.02
_refine_diff_density_max 1.001
_refine_diff_density_min -1.212
_refine_diff_density_rms 0.408
_refine_ls_extinction_method none
_refine_ls_goodness_of_fit_ref 1.008
_refine_ls_hydrogen_treatment mixed
_refine_ls_matrix_type full
_refine_ls_number_parameters 54
_refine_ls_number_reflns 2252
_refine_ls_number_restraints 2
_refine_ls_restrained_S_all 1.008
_refine_ls_R_factor_all 0.1841
_refine_ls_R_factor_gt 0.0828
_refine_ls_shift/su_max 0.011
_refine_ls_shift/su_mean 0.008
_refine_ls_structure_factor_coef Fsqd
_refine_ls_weighting_details 'calc w=1/[\s^2^(Fo^2^)+(0.1274P)^2^+0.0000P] where P=(Fo^2^+2Fc^2^)/3'
_refine_ls_weighting_scheme calc
_refine_ls_wR_factor_gt 0.2033
_refine_ls_wR_factor_ref 0.2544
_reflns_number_gt 1083
_reflns_number_total 2252
_reflns_threshold_expression >2sigma(I)
_cod_data_source_file b409974esup1.cif
_cod_data_source_block 1,_120K
_cod_original_sg_symbol_H-M P-3
_cod_database_code 7111447

loop_
_symmetry_equiv_pos_as_xyz
'x, y, z'
'-y, x-y, z'
'-x+y, -x, z'
'-x, -y, -z'
'y, -x+y, -z'
'x-y, x, -z'

loop_
_atom_site_label
_atom_site_type_symbol
_atom_site_fract_x
_atom_site_fract_y
_atom_site_fract_z
_atom_site_U_iso_or_equiv
_atom_site_adp_type
_atom_site_occupancy
_atom_site_symmetry_multiplicity
_atom_site_calc_flag
_atom_site_refinement_flags
Au1 Au 0.26100(7) -0.26125(7) -0.00019(12) 0.0486(4) Uani 1 1 d .
Fe1 Fe 0.5000 0.0000 -0.5000 0.0237(9) Uani 1 2 d S
N1 N 0.4059(12) -0.1086(12) -0.306(2) 0.031(4) Uiso 1 1 d .
C1 C 0.3500(16) -0.1693(16) -0.201(3) 0.040(5) Uiso 1 1 d .
N2 N 0.5150(12) 0.1098(12) -0.307(2) 0.034(4) Uiso 1 1 d .
C2 C 0.1665(17) -0.3532(17) 0.198(3) 0.046(6) Uiso 1 1 d .
N3 N 0.3736(9) 0.0005(10) -0.621(2) 0.039(4) Uiso 1 1 d G
C7 C 0.2857(12) -0.0853(8) -0.661(3) 0.055(7) Uiso 1 1 d G
C6 C 0.2060(10) -0.0798(15) -0.734(4) 0.106(11) Uiso 1 1 d GD
C5 C 0.2142(14) 0.0115(19) -0.767(4) 0.141(16) Uiso 1 1 d G
C4 C 0.3021(18) 0.0973(14) -0.727(4) 0.140(17) Uiso 1 1 d G
C3 C 0.3819(12) 0.0918(8) -0.654(3) 0.059(7) Uiso 1 1 d G
C8 C 0.1094(19) -0.148(4) -0.753(10) 0.24(3) Uiso 1 1 d D
N4 N 0.0207(16) -0.213(3) -0.773(7) 0.166(16) Uiso 1 1 d D
O1 O 1.0000 0.0000 0.5000 0.21(5) Uiso 1 6 d S
O2 O 0.0000 0.0000 -1.0000 0.15(3) Uiso 1 6 d S

loop_
_atom_site_aniso_label
_atom_site_aniso_U_11
_atom_site_aniso_U_22
_atom_site_aniso_U_33
_atom_site_aniso_U_23
_atom_site_aniso_U_13
_atom_site_aniso_U_12
Au1 0.0452(7) 0.0449(7) 0.0325(6) 0.0007(4) 0.0004(4) 0.0052(5)
Fe1 0.020(2) 0.023(2) 0.029(2) 0.0008(16) 0.0006(15) 0.0113(17)

loop_
_atom_type_symbol
_atom_type_description
_atom_type_scat_dispersion_real
_atom_type_scat_dispersion_imag
_atom_type_scat_source
C C 0.0033 0.0016 'International Tables Vol C Tables 4.2.6.8 and 6.1.1.4'
H H 0.0000 0.0000 'International Tables Vol C Tables 4.2.6.8 and 6.1.1.4'
N N 0.0061 0.0033 'International Tables Vol C Tables 4.2.6.8 and 6.1.1.4'
O O 0.0106 0.0060 'International Tables Vol C Tables 4.2.6.8 and 6.1.1.4'
Au Au -2.0133 8.8022 'International Tables Vol C Tables 4.2.6.8 and 6.1.1.4'
Fe Fe 0.3463 0.8444 'International Tables Vol C Tables 4.2.6.8 and 6.1.1.4'

loop_
_geom_angle_atom_site_label_1
_geom_angle_atom_site_label_2
_geom_angle_atom_site_label_3
_geom_angle
_geom_angle_site_symmetry_1
_geom_angle_site_symmetry_3
C1 Au1 C2 177.5(9) . .
N1 Fe1 N1 180.0(9) 4_654 .
N1 Fe1 N2 90.0(6) 4_654 .
N1 Fe1 N2 90.0(6) . .
N1 Fe1 N2 90.0(6) 4_654 4_654
N1 Fe1 N2 90.0(6) . 4_654
N2 Fe1 N2 180.0(10) . 4_654
N1 Fe1 N3 88.8(6) 4_654 4_654
N1 Fe1 N3 91.2(6) . 4_654
N2 Fe1 N3 91.5(6) . 4_654
N2 Fe1 N3 88.5(6) 4_654 4_654
N1 Fe1 N3 91.2(6) 4_654 .
N1 Fe1 N3 88.8(6) . .
N2 Fe1 N3 88.5(6) . .
N2 Fe1 N3 91.5(6) 4_654 .
N3 Fe1 N3 180.0 4_654 .
C1 N1 Fe1 177.3(17) . .
N1 C1 Au1 173.9(19) . .
C2 N2 Fe1 177.0(18) 6 .
N2 C2 Au1 177(2) 5 .
C7 N3 C3 120.0 . .
C7 N3 Fe1 122.9(9) . .
C3 N3 Fe1 117.1(9) . .
C6 C7 N3 120.0 . .
C8 C6 C7 132(4) . .
C8 C6 C5 106(4) . .
C7 C6 C5 120.0 . .
C4 C5 C6 120.0 . .
C5 C4 C3 120.0 . .
C4 C3 N3 120.0 . .
N4 C8 C6 178(8) . .

loop_
_geom_bond_atom_site_label_1
_geom_bond_atom_site_label_2
_geom_bond_distance
_geom_bond_site_symmetry_2
Au1 C1 1.99(2) .
Au1 C2 2.01(2) .
Fe1 N1 2.091(16) 4_654
Fe1 N1 2.091(16) .
Fe1 N2 2.099(17) .
Fe1 N2 2.099(17) 4_654
Fe1 N3 2.157(12) 4_654
Fe1 N3 2.157(12) .
N1 C1 1.17(2) .
N2 C2 1.14(3) 6
C2 N2 1.14(3) 5
N3 C7 1.3900 .
N3 C3 1.3900 .
C7 C6 1.3900 .
C6 C8 1.352(10) .
C6 C5 1.3900 .
C5 C4 1.3900 .
C4 C3 1.3900 .
C8 N4 1.256(10) .
